data_2010070
loop_
_publ_author_name
'Chiaroni, Ang\`ele'
'Riche, Claude'
'Anaya, Josefa'
'Gateau-Olesker, Alice'
'G\'ero, Stephan D.'
'Hernando, Jos\'e I.M.'

_publ_section_title
;
 Three 1,3,4-trisubstituted \b-lactam antibiotics
;
_journal_issue 9
_journal_name_full 'Acta Crystallographica Section C'
_journal_page_first 1474
_journal_page_last 1480
_journal_paper_doi 10.1107/S0108270194001587
_journal_volume 50
_journal_year 1994
_chemical_formula_moiety 'C27 H37 N O6 S2'
_chemical_formula_sum 'C27 H37 N O6 S2'
_chemical_formula_weight 535.72
_chemical_name_systematic
;1-{[2,2,2',2'-tetramethyl-4,4'-bi(1,3-
dioxolanyl)-5-yl]-1,3-dithian-2-ylmethyl}-3-methoxy-4-(E)-styrylazetidin-2-one
;
_space_group_IT_number 1
_symmetry_cell_setting triclinic
_symmetry_equiv_pos_as_xyz 'x,y,z '
_symmetry_space_group_name_Hall 'P 1'
_symmetry_space_group_name_H-M 'P 1'
_atom_type_scat_source International_Tables_for_X-ray_Crystallography_(1974_Vol_IV_Table_2.2B)
_cell_angle_alpha 92.07(3)
_cell_angle_beta 109.45(3)
_cell_angle_gamma 120.31(4)
_cell_formula_units_Z 1
_cell_length_a 9.038(4)
_cell_length_b 9.488(4)
_cell_length_c 10.443(6)
_cell_measurement_reflns_used 25
_cell_measurement_temperature 293
_cell_measurement_theta_max 40.4
_cell_measurement_theta_min 6.2
_cell_volume 705.7(7)
_diffrn_ambient_temperature 293
_diffrn_measurement_device 'Philips PW100 diffractometer'
_diffrn_measurement_method \q/2\q
_diffrn_radiation_monochromator graphite
_diffrn_radiation_source 'X-ray tube'
_diffrn_radiation_type 'Cu K\a'
_diffrn_radiation_wavelength 1.5418
_diffrn_reflns_av_R_equivalents 0.000
_diffrn_reflns_limit_h_max 9
_diffrn_reflns_limit_h_min -10
_diffrn_reflns_limit_k_max 11
_diffrn_reflns_limit_k_min -11
_diffrn_reflns_limit_l_max 12
_diffrn_reflns_limit_l_min 0
_diffrn_reflns_number 2562
_diffrn_reflns_theta_max 67.93
_diffrn_reflns_theta_min 4.64
_diffrn_standards_decay_% 0
_diffrn_standards_interval_time 180
_diffrn_standards_number 3
_exptl_absorpt_coefficient_mu 1.99
_exptl_absorpt_correction_type none
_exptl_crystal_colour colourless
_exptl_crystal_density_diffrn 1.26
_exptl_crystal_description prism
_exptl_crystal_F_000 286.00
_exptl_crystal_size_max 0.53
_exptl_crystal_size_mid 0.25
_exptl_crystal_size_min 0.25
_refine_diff_density_max 0.35
_refine_diff_density_min -0.60
_refine_ls_extinction_method none
_refine_ls_goodness_of_fit_obs 0.90
_refine_ls_hydrogen_treatment noref
_refine_ls_matrix_type userbloc
_refine_ls_number_parameters 302
_refine_ls_number_reflns 2392
_refine_ls_R_factor_obs 0.055
_refine_ls_shift/esd_max 0.02
_refine_ls_structure_factor_coef F
_refine_ls_weighting_details 'w = 1/[\s^2^(F) + 0.006768F^2^]'
_refine_ls_weighting_scheme calc
_refine_ls_wR_factor_obs 0.075
_reflns_number_observed 2393
_reflns_number_total 2562
_reflns_observed_criterion refl_observed_if_I_>_3.0_sigma(I)
_cod_data_source_file pa1106.cif
_cod_data_source_block 2
_cod_depositor_comments
;
The following automatic conversions were performed:

'_refine_ls_weighting_scheme' value 'calc w = 1/[\s^2^(F) +
0.006768F^2^]' was changed to 'calc'. New tag
'_refine_ls_weighting_details' was created. The value of the new tag
was set to 'w = 1/[\s^2^(F) + 0.006768F^2^]'.

Automatic conversion script
Id: cif_fix_values 3143 2015-03-26 13:38:13Z robertas 
;
_cod_original_cell_volume 705.7(5)
_cod_database_code 2010070

loop_
_atom_site_aniso_label
_atom_site_aniso_U_11
_atom_site_aniso_U_22
_atom_site_aniso_U_33
_atom_site_aniso_U_12
_atom_site_aniso_U_13
_atom_site_aniso_U_23
N1 0.0380(16) 0.0397(16) 0.0393(16) 0.0202(14) 0.0239(13) 0.0126(13)
C2 0.043(2) 0.045(2) 0.042(2) 0.0190(17) 0.0213(17) 0.0143(17)
C3 0.035(2) 0.057(2) 0.045(2) 0.0180(18) 0.0205(17) 0.0075(18)
C4 0.044(2) 0.056(2) 0.040(2) 0.0319(18) 0.0218(16) 0.0088(16)
O5 0.0495(17) 0.0396(15) 0.075(2) 0.0204(14) 0.0255(16) 0.0165(15)
O6 0.0434(16) 0.068(2) 0.0490(18) 0.0267(16) 0.0151(14) -0.0002(15)
C7 0.053(3) 0.104(5) 0.067(4) 0.049(3) 0.013(3) 0.003(3)
C8 0.048(2) 0.056(2) 0.039(2) 0.0323(19) 0.0203(17) 0.0088(17)
C9 0.057(3) 0.061(3) 0.043(2) 0.038(2) 0.019(2) 0.0113(19)
C10 0.039(2) 0.058(2) 0.048(2) 0.0256(19) 0.0146(18) 0.0105(19)
C11 0.078(4) 0.071(3) 0.046(3) 0.044(3) 0.027(2) 0.014(2)
C12 0.091(4) 0.090(4) 0.048(3) 0.052(4) 0.032(3) 0.028(3)
C13 0.072(4) 0.082(4) 0.073(4) 0.037(3) 0.027(3) 0.038(3)
C14 0.062(3) 0.056(3) 0.090(4) 0.027(3) 0.025(3) 0.025(3)
C15 0.051(2) 0.050(2) 0.064(3) 0.027(2) 0.017(2) 0.014(2)
C1' 0.0439(19) 0.0376(17) 0.0369(18) 0.0216(16) 0.0262(16) 0.0089(14)
S1 0.0441(6) 0.0770(8) 0.0507(6) 0.0355(5) 0.0278(4) 0.0146(5)
S2 0.0502(5) 0.0511(5) 0.0354(5) 0.0199(4) 0.0258(4) 0.0018(4)
C2' 0.0369(17) 0.0344(16) 0.0347(18) 0.0201(14) 0.0206(14) 0.0081(13)
C3' 0.050(2) 0.0383(18) 0.0327(18) 0.0262(16) 0.0273(16) 0.0091(14)
O3' 0.089(2) 0.0498(17) 0.0376(15) 0.0468(17) 0.0391(16) 0.0187(13)
C4' 0.058(2) 0.049(2) 0.0343(18) 0.035(2) 0.0254(17) 0.0100(16)
O4' 0.131(4) 0.078(2) 0.0462(18) 0.074(3) 0.058(2) 0.0257(18)
C5' 0.070(3) 0.052(2) 0.048(2) 0.039(2) 0.022(2) -0.0021(19)
O5' 0.130(4) 0.0553(19) 0.075(3) 0.058(2) 0.072(3) 0.0267(18)
C6' 0.119(5) 0.070(3) 0.048(3) 0.062(4) 0.039(3) 0.002(2)
C16 0.045(2) 0.056(3) 0.075(4) 0.011(2) 0.035(2) 0.008(2)
C17 0.067(3) 0.055(3) 0.073(3) 0.024(2) 0.049(3) 0.026(2)
C18 0.068(3) 0.069(3) 0.053(3) 0.040(3) 0.040(2) 0.029(2)
C19 0.076(3) 0.061(3) 0.040(2) 0.047(2) 0.039(2) 0.0256(19)
C20 0.088(5) 0.106(6) 0.111(6) 0.047(4) 0.064(5) 0.040(5)
C21 0.112(5) 0.115(5) 0.045(3) 0.087(5) 0.041(3) 0.027(3)

loop_
_atom_site_label
_atom_site_fract_x
_atom_site_fract_y
_atom_site_fract_z
_atom_site_U_iso_or_equiv
_atom_site_thermal_displace_type
_atom_site_calc_flag
_atom_site_calc_attached_atom
N1 0.0169(5) 0.1151(5) -0.3070(4) 0.046(4) Uani ? ?
C2 0.1335(6) 0.2872(6) -0.2684(5) 0.053(5) Uani ? ?
C3 0.3068(6) 0.2774(6) -0.2317(5) 0.056(6) Uani ? ?
C4 0.1671(6) 0.0820(6) -0.2527(5) 0.055(5) Uani ? ?
O5 0.1078(5) 0.4001(4) -0.2653(4) 0.067(5) Uani ? ?
O6 0.4478(5) 0.3729(5) -0.0990(4) 0.066(5) Uani ? ?
C7 0.6139(9) 0.3769(10) -0.0762(7) 0.089(10) Uani ? ?
C8 0.1758(7) 0.0237(6) -0.1222(5) 0.056(5) Uani ? ?
C9 0.1551(7) -0.1243(7) -0.1088(5) 0.064(7) Uani ? ?
C10 0.1517(6) -0.1921(7) 0.0139(5) 0.058(6) Uani ? ?
C11 0.1676(9) -0.1086(8) 0.1341(6) 0.078(8) Uani ? ?
C12 0.1652(11) -0.1773(10) 0.2488(6) 0.093(10) Uani ? ?
C13 0.1462(10) -0.3289(10) 0.2462(8) 0.093(10) Uani ? ?
C14 0.1270(9) -0.4168(8) 0.1270(8) 0.085(9) Uani ? ?
C15 0.1331(7) -0.3470(7) 0.0134(6) 0.067(6) Uani ? ?
C1' -0.2613(6) 0.0742(5) -0.2804(4) 0.047(5) Uani ? ?
S1 -0.5159 -0.0474 -0.3450 0.067(2) Uani ? ?
S2 -0.1537(2) 0.1114(2) -0.0917(2) 0.0570(10) Uani ? ?
C2' -0.1858(6) 0.0030(5) -0.3591(4) 0.042(4) Uani ? ?
C3' -0.2798(6) -0.0282(5) -0.5174(4) 0.047(5) Uani ? ?
O3' -0.2191(6) 0.1296(4) -0.5551(3) 0.068(5) Uani ? ?
C4' -0.2310(7) -0.1187(6) -0.6055(5) 0.055(6) Uani ? ?
O4' -0.2358(8) -0.0468(6) -0.7222(4) 0.098(7) Uani ? ?
C5' -0.3772(8) -0.3064(6) -0.6613(5) 0.068(7) Uani ? ?
O5' -0.3761(8) -0.3818(5) -0.5468(5) 0.101(8) Uani ? ?
C6' -0.3328(12) -0.3952(8) -0.7538(6) 0.094(11) Uani ? ?
O6' -0.2560(8) -0.4664(8) -0.6609(6) 0.0600(10) Uiso ? ?
O6" -0.3857(18) -0.5509(16) -0.7161(14) 0.064(3) Uiso ? ?
C16 -0.5608(7) -0.2367(7) -0.2858(7) 0.073(7) Uani ? ?
C17 -0.4692(9) -0.2040(7) -0.1290(7) 0.078(8) Uani ? ?
C18 -0.2578(8) -0.1021(8) -0.0704(6) 0.074(7) Uani ? ?
C19 -0.1856(8) 0.1208(6) -0.6793(5) 0.067(7) Uani ? ?
C20 0.0233(13) 0.2417(13) -0.6370(11) 0.121(14) Uani ? ?
C21 -0.3065(11) 0.1539(10) -0.7932(6) 0.103(12) Uani ? ?
C22 -0.3372(8) -0.5075(7) -0.5641(6) 0.0570(10) Uiso ? ?
C23 -0.191(2) -0.4750(19) -0.4222(15) 0.099(4) Uiso ? ?
C24 -0.5182(18) -0.6743(16) -0.6198(14) 0.087(3) Uiso ? ?
C23" -0.134(4) -0.455(3) -0.493(3) 0.085(6) Uiso ? ?
C24" -0.475(2) -0.678(2) -0.5501(18) 0.058(3) Uiso ? ?
H3 0.39227 0.31888 -0.28161 0.062 Uiso calc C3
H4 0.17290 -0.00418 -0.30495 0.060 Uiso calc C4
H7a 0.71038 0.44695 0.02039 0.098 Uiso calc C7
H7b 0.58526 0.25959 -0.08606 0.098 Uiso calc C7
H7c 0.66331 0.42713 -0.14680 0.098 Uiso calc C7
H8 0.19856 0.09947 -0.03911 0.062 Uiso calc C8
H9 0.14069 -0.19512 -0.19096 0.070 Uiso calc C9
H11 0.18097 0.00291 0.13814 0.086 Uiso calc C11
H12 0.17767 -0.11436 0.33468 0.102 Uiso calc C12
H13 0.14609 -0.37662 0.32999 0.102 Uiso calc C13
H14 0.10881 -0.53020 0.12297 0.094 Uiso calc C14
H15 0.12392 -0.40931 -0.07116 0.074 Uiso calc C15
H1' -0.22278 0.18628 -0.30211 0.051 Uiso calc C1'
H2' -0.21754 -0.10923 -0.34025 0.046 Uiso calc C2'
H3' -0.41645 -0.10054 -0.53793 0.052 Uiso calc C3'
H4' -0.10934 -0.10545 -0.54812 0.061 Uiso calc C4'
H5' -0.49888 -0.31851 -0.71648 0.075 Uiso calc C5'
H6'a -0.24048 -0.31308 -0.78848 0.104 Uiso calc C6'
H6'b -0.44890 -0.48369 -0.83575 0.104 Uiso calc C6'
H6"a -0.19607 -0.32752 -0.73373 0.104 Uiso calc C6'
H6"b -0.40719 -0.41436 -0.85545 0.104 Uiso calc C6'
H16a -0.51256 -0.29039 -0.32964 0.080 Uiso calc C16
H16b -0.69940 -0.31607 -0.31743 0.080 Uiso calc C16
H17a -0.51319 -0.31490 -0.10406 0.086 Uiso calc C17
H17b -0.50911 -0.14152 -0.08492 0.086 Uiso calc C17
H18a -0.20886 -0.09646 0.03209 0.081 Uiso calc C18
H18b -0.21840 -0.16134 -0.11888 0.081 Uiso calc C18
H20a 0.05281 0.23941 -0.72099 0.133 Uiso calc C20
H20b 0.06157 0.35847 -0.59813 0.133 Uiso calc C20
H20c 0.09365 0.20698 -0.56403 0.133 Uiso calc C20
H21a -0.28138 0.14730 -0.87883 0.113 Uiso calc C21
H21b -0.44146 0.06777 -0.81573 0.113 Uiso calc C21
H21c -0.27802 0.26898 -0.76178 0.113 Uiso calc C21
H23a -0.15539 -0.55909 -0.42595 0.109 Uiso calc C23
H23b -0.07669 -0.35860 -0.39735 0.109 Uiso calc C23
H23c -0.24243 -0.48589 -0.34962 0.109 Uiso calc C23
H24a -0.49482 -0.76511 -0.63307 0.095 Uiso calc C24
H24b -0.57858 -0.69299 -0.55202 0.095 Uiso calc C24
H24c -0.60316 -0.67738 -0.71198 0.095 Uiso calc C24

loop_
_geom_angle_atom_site_label_1
_geom_angle_atom_site_label_2
_geom_angle_atom_site_label_3
_geom_angle
_geom_angle_publ_flag
C2 N1 C4 96.1(4) yes
C2 N1 C2' 131.9(4) yes
C4 N1 C2' 131.1(4) yes
N1 C2 C3 91.3(4) yes
N1 C2 O5 133.7(5) yes
C3 C2 O5 135.0(5) yes
C2 C3 C4 85.7(4) yes
C2 C3 O6 114.7(5) yes
C4 C3 O6 118.4(5) yes
N1 C4 C3 85.4(4) yes
N1 C4 C8 112.6(4) yes
C3 C4 C8 115.6(5) yes
C3 O6 C7 112.8(5) yes
C4 C8 C9 124.0(5) yes
C8 C9 C10 126.3(6) yes
C9 C10 C11 123.0(6) yes
C9 C10 C15 119.7(5) yes
C11 C10 C15 117.3(6) yes
C10 C11 C12 121.0(7) yes
C11 C12 C13 120.9(8) yes
C12 C13 C14 119.6(8) yes
C13 C14 C15 119.6(7) yes
C10 C15 C14 121.6(6) yes
S1 C1' S2 111.0(3) yes
S1 C1' C2' 114.1(3) yes
S2 C1' C2' 113.3(3) yes
C1' S1 C16 101.0(3) yes
C1' S2 C18 101.5(3) yes
N1 C2' C1' 109.9(4) yes
N1 C2' C3' 111.5(4) yes
C1' C2' C3' 112.1(4) yes
C2' C3' O3' 109.9(4) yes
C2' C3' C4' 115.8(4) yes
O3' C3' C4' 103.4(4) yes
C3' O3' C19 109.7(4) yes
C3' C4' O4' 103.1(4) yes
C3' C4' C5' 112.9(4) yes
O4' C4' C5' 107.4(5) yes
C4' O4' C19 108.8(5) yes
C4' C5' O5' 108.7(5) yes
C4' C5' C6' 112.9(5) yes
O5' C5' C6' 104.5(6) yes
C5' O5' C22 109.7(5) yes
C5' C6' O6' 102.0(6) yes
C5' C6' O6" 103.9(8) yes
C6' O6' C22 109.9(6) yes
C6' O6" C22 103.9(10) yes
S1 C16 C17 113.4(5) yes
C16 C17 C18 113.6(6) yes
S2 C18 C17 114.1(5) yes
O3' C19 O4' 106.3(5) yes
O3' C19 C20 106.9(6) yes
O3' C19 C21 110.6(5) yes
O4' C19 C20 109.2(6) yes
O4' C19 C21 108.8(6) yes
C20 C19 C21 114.7(7) yes
O5' C22 O6' 103.7(6) yes
O5' C22 O6" 104.4(7) yes
O5' C22 C23 104.7(8) yes
O5' C22 C24 107.8(8) yes
O5' C22 C23" 117.5(12) yes
O5' C22 C24" 114.8(9) yes
O6' C22 C23 109.5(8) yes
O6' C22 C24 112.1(8) yes
O6" C22 C23" 104.8(13) yes
O6" C22 C24" 99.4(10) yes
C23 C22 C24 117.8(10) yes
C23" C22 C24" 113.2(14) yes

loop_
_geom_bond_atom_site_label_1
_geom_bond_atom_site_label_2
_geom_bond_site_symmetry_1
_geom_bond_site_symmetry_2
_geom_bond_distance
_geom_bond_publ_flag
N1 C2 . . 1.368(6) yes
N1 C4 . . 1.481(8) yes
N1 C2' . . 1.453(7) yes
C2 C3 . . 1.536(9) yes
C2 O5 . . 1.207(7) yes
C3 C4 . . 1.582(7) yes
C3 O6 . . 1.391(6) yes
C4 C8 . . 1.481(7) yes
O6 C7 . . 1.419(11) yes
C8 C9 . . 1.338(8) yes
C9 C10 . . 1.457(7) yes
C10 C11 . . 1.384(9) yes
C10 C15 . . 1.392(8) yes
C11 C12 . . 1.386(9) yes
C12 C13 . . 1.358(12) yes
C13 C14 . . 1.382(12) yes
C14 C15 . . 1.383(9) yes
C1' S1 . . 1.819(5) yes
C1' S2 . . 1.812(4) yes
C1' C2' . . 1.548(8) yes
S1 C16 . . 1.812(6) yes
S2 C18 . . 1.813(7) yes
C2' C3' . . 1.521(6) yes
C3' O3' . . 1.434(6) yes
C3' C4' . . 1.541(8) yes
O3' C19 . . 1.435(7) yes
C4' O4' . . 1.417(6) yes
C4' C5' . . 1.514(7) yes
O4' C19 . . 1.421(8) yes
C5' O5' . . 1.415(7) yes
C5' C6' . . 1.532(12) yes
O5' C22 . . 1.424(9) yes
C6' O6' . . 1.397(11) yes
C6' O6" . . 1.421(15) yes
O6' C22 . . 1.394(10) yes
O6" C22 . . 1.479(14) yes
C16 C17 . . 1.504(9) yes
C17 C18 . . 1.508(11) yes
C19 C20 . . 1.516(14) yes
C19 C21 . . 1.489(10) yes
C22 C23 . . 1.515(17) yes
C22 C24 . . 1.486(16) yes
C22 C23" . . 1.52(4) yes
C22 C24" . . 1.514(19) yes

loop_
_geom_torsion_atom_site_label_1
_geom_torsion_atom_site_label_2
_geom_torsion_atom_site_label_3
_geom_torsion_atom_site_label_4
_geom_torsion
_geom_torsion_publ_flag
C4 N1 C2 C3 9.9(5) yes
N1 C2 C3 C4 -9.3(5) yes
C2 C3 C4 N1 8.6(5) yes
C3 C4 N1 C2 -9.7(5) yes
C2' N1 C2 O5 -0.3(6) yes
O5 C2 C3 O6 51.4(6) yes
C2 C3 O6 C7 -172.6(7) yes
O6 C3 C4 C8 11.6(5) yes
C2' N1 C4 C8 -63.7(5) yes
N1 C4 C8 C9 120.7(6) yes
C4 C8 C9 C10 -176.2(8) yes
C8 C9 C10 C11 0.9(6) yes
C8 C9 C10 C15 -178.6(8) yes
C4 N1 C2' C1' 127.0(5) yes
C4 N1 C2' C3' -108.1(5) yes
C2 N1 C2' C1' -39.5(4) yes
C2 N1 C2' C3' 85.4(5) yes
N1 C2' C1' S1 175.8(4) yes
N1 C2' C1' S2 -55.9(4) yes
N1 C2' C3' O3' -53.3(4) yes
N1 C2' C3' C4' 63.4(4) yes
S1 C1' C2' C3' 51.3(4) yes
S2 C1' C2' C3' 179.6(5) yes
C1' C2' C3' O3' 70.4(4) yes
C1' C2' C3' C4' -173.0(6) yes
C2' C3' C4' O4' -146.7(6) yes
C2' C3' C4' C5' 97.7(5) yes
C3' C4' C5' C6' 177.7(7) yes
C3' C4' C5' O5' -66.8(5) yes
C4' C5' O5' C22 -121.4(7) yes
C4' C5' C6' O6' 100.1(7) yes
C4' C5' C6' O6" 140.8(10) yes
S2 C1' S1 C16 -58.9(4) yes
C1' S1 C16 C17 60.4(4) yes
S1 C16 C17 C18 -66.2(4) yes
C16 C17 C18 S2 65.0(6) yes
C17 C18 S2 C1' -58.2(4) yes
C18 S2 C1' S1 57.9(4) yes
O3' C3' C4' O4' -26.5(5) yes
C3' C4' O4' C19 29.6(5) yes
C4' O4' C19 O3' -21.4(5) yes
O4' C19 O3' C3' 3.0(5) yes
C19 O3' C3' C4' 14.5(4) yes
O5' C5' C6' O6' -17.9(6) yes
C5' C6' O6' C22 31.2(7) yes
C6' O6' C22 O5' -32.2(6) yes
O6' C22 O5' C5' 19.0(6) yes
C22 O5' C5' C6' -0.6(6) yes
O5' C5' C6' O6" 22.9(8) yes
C5' C6' O6" C22 -35.4(10) yes
C6' O6" C22 O5' 35.5(10) yes
O6" C22 O5' C5' -21.0(7) yes
